data_4314054
loop_
_publ_author_name
'Timothy J. Boyle'
'Nicholas L. Andrews'
'Mark A. Rodriguez'
'Charles Campana'
'Timothy Yiu'

_publ_section_title
;
 Structural Variations of Potassium Aryloxides
;
_journal_name_full 'Inorganic Chemistry'
_journal_page_first 5357
_journal_page_last 5366
_journal_paper_doi 10.1021/ic034222k
_journal_volume 42
_journal_year 2003
_chemical_formula_sum 'C72 H84 K4 O8'
_chemical_formula_weight 1233.79
_chemical_name_common K4(DPE)4(THF)4
_chemical_name_systematic
; 
 ? 
;
_space_group_IT_number 41
_symmetry_cell_setting orthorhombic
_symmetry_space_group_name_Hall 'A 2 -2ab'
_symmetry_space_group_name_H-M 'A e a 2'
_atom_sites_solution_hydrogens geom
_atom_sites_solution_primary direct
_atom_sites_solution_secondary difmap
_audit_creation_method SHELXL-97
_cell_angle_alpha 90.00
_cell_angle_beta 90.00
_cell_angle_gamma 90.00
_cell_formula_units_Z 4
_cell_length_a 18.178(3)
_cell_length_b 19.511(3)
_cell_length_c 19.055(3)
_cell_measurement_temperature 168(2)
_cell_volume 6758.3(19)
_computing_cell_refinement 'Bruker SMART'
_computing_data_collection 'Bruker SMART'
_computing_data_reduction 'Bruker SHELXTL'
_computing_molecular_graphics 'Bruker SHELXTL'
_computing_publication_material 'Bruker SHELXTL'
_computing_structure_refinement 'SHELXL-97 (Sheldrick, 1997)'
_computing_structure_solution 'SHELXS-97 (Sheldrick, 1990)'
_diffrn_ambient_temperature 168(2)
_diffrn_measured_fraction_theta_full 1.000
_diffrn_measured_fraction_theta_max 1.000
_diffrn_measurement_device_type 'CCD area detector'
_diffrn_measurement_method 'phi and omega scans'
_diffrn_radiation_monochromator graphite
_diffrn_radiation_source 'fine-focus sealed tube'
_diffrn_radiation_type MoK\a
_diffrn_radiation_wavelength 0.71073
_diffrn_reflns_av_R_equivalents 0.0250
_diffrn_reflns_av_sigmaI/netI 0.0223
_diffrn_reflns_limit_h_max 20
_diffrn_reflns_limit_h_min -20
_diffrn_reflns_limit_k_max 21
_diffrn_reflns_limit_k_min -21
_diffrn_reflns_limit_l_max 21
_diffrn_reflns_limit_l_min -21
_diffrn_reflns_number 20497
_diffrn_reflns_theta_full 23.27
_diffrn_reflns_theta_max 23.27
_diffrn_reflns_theta_min 1.87
_exptl_absorpt_coefficient_mu 0.316
_exptl_absorpt_correction_type 'SADABS (V2.03)'
_exptl_crystal_colour clear
_exptl_crystal_density_diffrn 1.213
_exptl_crystal_density_method 'not measured'
_exptl_crystal_description bipyramid
_exptl_crystal_F_000 2624
_exptl_crystal_size_max .4
_exptl_crystal_size_min .3
_refine_diff_density_max 0.308
_refine_diff_density_min -0.252
_refine_diff_density_rms 0.039
_refine_ls_abs_structure_details 'Flack H D (1983), Acta Cryst. A39, 876-881'
_refine_ls_abs_structure_Flack 0.02(4)
_refine_ls_extinction_method none
_refine_ls_goodness_of_fit_ref 1.065
_refine_ls_hydrogen_treatment mixed
_refine_ls_matrix_type full
_refine_ls_number_parameters 379
_refine_ls_number_reflns 4855
_refine_ls_number_restraints 1
_refine_ls_restrained_S_all 1.064
_refine_ls_R_factor_all 0.0399
_refine_ls_R_factor_gt 0.0353
_refine_ls_shift/su_max 0.001
_refine_ls_shift/su_mean 0.000
_refine_ls_structure_factor_coef Fsqd
_refine_ls_weighting_details 'calc w=1/[\s^2^(Fo^2^)+(0.0554P)^2^+4.3289P] where P=(Fo^2^+2Fc^2^)/3'
_refine_ls_weighting_scheme calc
_refine_ls_wR_factor_gt 0.0936
_refine_ls_wR_factor_ref 0.0973
_reflns_number_gt 4477
_reflns_number_total 4855
_reflns_threshold_expression >2sigma(I)
_cod_data_source_file ic034222ksi20030227_032620_11.cif
_cod_data_source_block enc006nc
_cod_depositor_comments
;
The following automatic conversions were performed:

'_symmetry_cell_setting' value 'Orthorhombic' changed to
'orthorhombic' according to the built-in table from CIF Core
dictionary named 'cif_core.dic' version 2.4.1 from 2010-06-29.

Automatic conversion script
Id: cif_fix_values 1646 2011-03-28 12:23:43Z adriana 

2021-04-13
Space group name changed to comply with IUCR recomendations
                 miguel
;
_cod_original_sg_symbol_H-M 'A b a 2'
_cod_original_cell_volume 6758.3(17)
_cod_database_code 4314054

loop_
_symmetry_equiv_pos_as_xyz
'x, y, z'
'-x, -y, z'
'x+1/2, -y+1/2, z'
'-x+1/2, y+1/2, z'
'x, y+1/2, z+1/2'
'-x, -y+1/2, z+1/2'
'x+1/2, -y+1, z+1/2'
'-x+1/2, y+1, z+1/2'

loop_
_atom_site_label
_atom_site_type_symbol
_atom_site_fract_x
_atom_site_fract_y
_atom_site_fract_z
_atom_site_U_iso_or_equiv
_atom_site_adp_type
_atom_site_occupancy
_atom_site_symmetry_multiplicity
_atom_site_calc_flag
_atom_site_refinement_flags
_atom_site_disorder_assembly
_atom_site_disorder_group
K1 K 0.39609(3) 0.00511(3) -0.05800(3) 0.03657(17) Uani 1 1 d . . .
K2 K 0.50874(3) 0.09565(3) 0.07409(3) 0.03472(16) Uani 1 1 d . . .
O1 O 0.49801(10) -0.09954(9) -0.06218(11) 0.0360(5) Uani 1 1 d . . .
O2 O 0.27290(13) 0.07205(13) -0.10123(15) 0.0671(7) Uani 1 1 d . . .
O3 O 0.39654(10) 0.00574(9) 0.07928(11) 0.0350(5) Uani 1 1 d . . .
O4 O 0.57172(17) 0.20596(13) 0.13478(19) 0.0901(10) Uani 1 1 d . . .
C1 C 0.48635(16) -0.13679(15) -0.12268(15) 0.0371(7) Uani 1 1 d . . .
C2 C 0.52985(19) -0.10476(16) -0.18476(17) 0.0455(8) Uani 1 1 d . . .
H2A H 0.5586 -0.1405 -0.2083 0.068 Uiso 1 1 calc R . .
H2B H 0.5631 -0.0693 -0.1669 0.068 Uiso 1 1 calc R . .
H2C H 0.4953 -0.0843 -0.2182 0.068 Uiso 1 1 calc R . .
C3 C 0.40287(16) -0.13908(14) -0.13941(15) 0.0352(6) Uani 1 1 d . . .
C4 C 0.35618(17) -0.16437(15) -0.08758(17) 0.0445(7) Uani 1 1 d . . .
H4 H 0.3764 -0.1794 -0.0442 0.053 Uiso 1 1 calc R . .
C5 C 0.28051(18) -0.16801(17) -0.0981(2) 0.0545(9) Uani 1 1 d . . .
H5A H 0.2495 -0.1858 -0.0624 0.065 Uiso 1 1 calc R . .
C6 C 0.2509(2) -0.14570(17) -0.1606(2) 0.0584(10) Uani 1 1 d . . .
H6A H 0.1993 -0.1484 -0.1683 0.070 Uiso 1 1 calc R . .
C7 C 0.29561(19) -0.11978(19) -0.2114(2) 0.0579(9) Uani 1 1 d . . .
H7A H 0.2749 -0.1038 -0.2541 0.069 Uiso 1 1 calc R . .
C8 C 0.37086(17) -0.11656(16) -0.20133(17) 0.0460(7) Uani 1 1 d . . .
H8A H 0.4012 -0.0986 -0.2375 0.055 Uiso 1 1 calc R . .
C9 C 0.51106(15) -0.21236(16) -0.11620(16) 0.0383(7) Uani 1 1 d . . .
C10 C 0.54324(18) -0.23594(17) -0.05666(18) 0.0525(8) Uani 1 1 d . . .
H10A H 0.5526 -0.2048 -0.0194 0.063 Uiso 1 1 calc R . .
C11 C 0.5630(2) -0.30441(18) -0.0485(2) 0.0661(10) Uani 1 1 d . . .
H11A H 0.5842 -0.3195 -0.0056 0.079 Uiso 1 1 calc R . .
C12 C 0.55163(19) -0.35052(18) -0.1026(2) 0.0630(10) Uani 1 1 d . . .
H12A H 0.5651 -0.3973 -0.0976 0.076 Uiso 1 1 calc R . .
C13 C 0.5208(2) -0.32731(18) -0.1634(2) 0.0624(10) Uani 1 1 d . . .
H13A H 0.5128 -0.3583 -0.2011 0.075 Uiso 1 1 calc R . .
C14 C 0.5010(2) -0.25933(18) -0.1709(2) 0.0528(9) Uani 1 1 d . . .
H14A H 0.4802 -0.2442 -0.2139 0.063 Uiso 1 1 calc R . .
C15 C 0.2057(3) 0.0354(2) -0.0955(3) 0.0809(13) Uani 1 1 d . . .
H15A H 0.2135 -0.0088 -0.0711 0.097 Uiso 1 1 calc R . .
H15B H 0.1849 0.0261 -0.1426 0.097 Uiso 1 1 calc R . .
C16 C 0.1560(3) 0.0796(2) -0.0548(4) 0.117(2) Uani 1 1 d . . .
H16A H 0.1597 0.0694 -0.0041 0.141 Uiso 1 1 calc R . .
H16B H 0.1044 0.0733 -0.0700 0.141 Uiso 1 1 calc R . .
C17 C 0.1822(2) 0.1513(2) -0.0703(3) 0.0791(12) Uani 1 1 d . . .
H17A H 0.1896 0.1774 -0.0264 0.095 Uiso 1 1 calc R . .
H17B H 0.1461 0.1760 -0.0999 0.095 Uiso 1 1 calc R . .
C18 C 0.2541(2) 0.14209(19) -0.1089(2) 0.0651(10) Uani 1 1 d . . .
H18A H 0.2484 0.1540 -0.1592 0.078 Uiso 1 1 calc R . .
H18B H 0.2927 0.1717 -0.0884 0.078 Uiso 1 1 calc R . .
C19 C 0.35017(15) 0.02198(15) 0.13404(15) 0.0342(6) Uani 1 1 d . . .
C20 C 0.37788(19) -0.01269(18) 0.20283(17) 0.0473(8) Uani 1 1 d . . .
H20A H 0.3368 -0.0363 0.2258 0.071 Uiso 1 1 calc R . .
H20B H 0.3977 0.0223 0.2344 0.071 Uiso 1 1 calc R . .
H20C H 0.4165 -0.0459 0.1915 0.071 Uiso 1 1 calc R . .
C21 C 0.27102(16) -0.00492(13) 0.12166(15) 0.0353(7) Uani 1 1 d . . .
C22 C 0.21004(17) 0.01947(16) 0.15847(18) 0.0463(7) Uani 1 1 d . . .
H22A H 0.2168 0.0546 0.1924 0.056 Uiso 1 1 calc R . .
C23 C 0.14055(18) -0.00581(17) 0.1470(2) 0.0544(9) Uani 1 1 d . . .
H23A H 0.1002 0.0117 0.1731 0.065 Uiso 1 1 calc R . .
C24 C 0.12911(19) -0.05670(19) 0.0977(2) 0.0610(10) Uani 1 1 d . . .
H24A H 0.0810 -0.0738 0.0891 0.073 Uiso 1 1 calc R . .
C25 C 0.18825(19) -0.08202(19) 0.0615(2) 0.0627(10) Uani 1 1 d . . .
H25A H 0.1812 -0.1176 0.0282 0.075 Uiso 1 1 calc R . .
C26 C 0.25910(17) -0.05606(15) 0.07303(19) 0.0494(7) Uani 1 1 d . . .
H26A H 0.2994 -0.0739 0.0470 0.059 Uiso 1 1 calc R . .
C27 C 0.34506(14) 0.10081(14) 0.14300(15) 0.0348(6) Uani 1 1 d . . .
C28 C 0.35289(18) 0.13544(17) 0.20575(17) 0.0483(8) Uani 1 1 d . . .
H28A H 0.3622 0.1102 0.2474 0.058 Uiso 1 1 calc R . .
C29 C 0.3474(2) 0.20670(18) 0.2094(2) 0.0556(9) Uani 1 1 d . . .
H29A H 0.3527 0.2291 0.2534 0.067 Uiso 1 1 calc R . .
C30 C 0.33469(17) 0.24426(17) 0.1509(2) 0.0509(9) Uani 1 1 d . . .
H30A H 0.3316 0.2928 0.1533 0.061 Uiso 1 1 calc R . .
C31 C 0.32632(17) 0.21036(16) 0.08729(17) 0.0467(8) Uani 1 1 d . . .
H31A H 0.3169 0.2358 0.0458 0.056 Uiso 1 1 calc R . .
C32 C 0.33159(16) 0.14018(15) 0.08416(16) 0.0418(7) Uani 1 1 d . . .
H32 H 0.3258 0.1180 0.0401 0.050 Uiso 1 1 calc R . .
C33 C 0.5357(4) 0.2683(3) 0.1210(4) 0.122(2) Uani 1 1 d . . .
H33A H 0.5134 0.2667 0.0737 0.146 Uiso 1 1 calc R . .
H33B H 0.4956 0.2750 0.1556 0.146 Uiso 1 1 calc R . .
C34 C 0.5848(4) 0.3237(3) 0.1248(4) 0.130(3) Uani 1 1 d . . .
H34A H 0.5609 0.3645 0.1457 0.156 Uiso 1 1 calc R . .
H34B H 0.6041 0.3357 0.0778 0.156 Uiso 1 1 calc R . .
C35 C 0.6435(3) 0.2973(3) 0.1706(5) 0.147(4) Uani 1 1 d . . .
H35A H 0.6345 0.3107 0.2200 0.176 Uiso 1 1 calc R . .
H35B H 0.6919 0.3155 0.1559 0.176 Uiso 1 1 calc R . .
C36 C 0.6416(3) 0.2200(3) 0.1628(4) 0.109(2) Uani 1 1 d . . .
H36A H 0.6809 0.2041 0.1307 0.131 Uiso 1 1 calc R . .
H36B H 0.6479 0.1974 0.2089 0.131 Uiso 1 1 calc R . .

loop_
_atom_site_aniso_label
_atom_site_aniso_U_11
_atom_site_aniso_U_22
_atom_site_aniso_U_33
_atom_site_aniso_U_23
_atom_site_aniso_U_13
_atom_site_aniso_U_12
K1 0.0374(3) 0.0356(3) 0.0366(3) -0.0010(3) -0.0007(3) 0.0013(3)
K2 0.0362(3) 0.0313(3) 0.0366(3) -0.0008(3) -0.0012(3) -0.0021(2)
O1 0.0371(11) 0.0365(11) 0.0346(11) -0.0071(10) -0.0041(8) 0.0004(8)
O2 0.0605(16) 0.0627(16) 0.0781(17) 0.0013(13) -0.0059(13) 0.0164(13)
O3 0.0328(11) 0.0355(11) 0.0367(12) -0.0019(9) 0.0048(10) 0.0015(8)
O4 0.085(2) 0.0548(17) 0.130(3) -0.0075(17) -0.040(2) -0.0205(15)
C1 0.0419(17) 0.0354(16) 0.0340(16) -0.0035(13) 0.0003(13) -0.0006(12)
C2 0.056(2) 0.0427(18) 0.0380(17) -0.0030(14) 0.0056(15) -0.0088(15)
C3 0.0408(16) 0.0265(14) 0.0384(16) -0.0053(12) -0.0006(13) 0.0007(12)
C4 0.0458(17) 0.0417(17) 0.0459(17) 0.0019(14) -0.0024(14) 0.0004(15)
C5 0.0449(19) 0.048(2) 0.071(2) -0.0104(17) 0.0138(18) -0.0034(15)
C6 0.0392(17) 0.053(2) 0.083(3) -0.0179(19) -0.0148(19) 0.0098(17)
C7 0.052(2) 0.059(2) 0.063(2) -0.0027(18) -0.0193(18) 0.0069(17)
C8 0.0481(18) 0.0462(18) 0.0438(18) 0.0000(14) -0.0071(15) 0.0056(15)
C9 0.0336(16) 0.0396(17) 0.0416(17) -0.0046(14) -0.0004(13) 0.0006(13)
C10 0.0545(19) 0.0501(19) 0.0528(19) -0.0096(16) -0.0096(17) 0.0155(15)
C11 0.070(2) 0.054(2) 0.074(3) 0.004(2) -0.010(2) 0.0283(18)
C12 0.054(2) 0.0404(19) 0.095(3) -0.0067(19) -0.003(2) 0.0157(16)
C13 0.069(2) 0.042(2) 0.076(3) -0.0207(19) -0.006(2) 0.0055(18)
C14 0.061(2) 0.043(2) 0.054(2) -0.0146(17) -0.0100(15) 0.0047(15)
C15 0.096(3) 0.061(3) 0.086(3) -0.005(2) -0.029(3) 0.002(2)
C16 0.086(3) 0.069(3) 0.196(7) 0.023(4) 0.041(4) 0.015(2)
C17 0.078(3) 0.061(2) 0.098(3) 0.003(2) 0.005(2) 0.016(2)
C18 0.062(2) 0.063(2) 0.070(2) 0.0102(19) -0.007(2) 0.007(2)
C19 0.0325(15) 0.0387(16) 0.0315(15) 0.0031(12) 0.0039(12) 0.0017(12)
C20 0.0510(19) 0.0512(19) 0.0397(19) 0.0049(15) -0.0006(15) 0.0057(15)
C21 0.0376(16) 0.0308(15) 0.0374(16) 0.0041(12) 0.0020(13) -0.0005(12)
C22 0.0384(17) 0.0458(17) 0.0546(19) 0.0030(16) 0.0083(15) -0.0028(14)
C23 0.0356(18) 0.047(2) 0.081(3) 0.0136(19) 0.0137(17) -0.0004(14)
C24 0.047(2) 0.053(2) 0.083(3) 0.0063(19) 0.0016(18) -0.0156(16)
C25 0.055(2) 0.061(2) 0.072(3) -0.0118(19) 0.0066(19) -0.0237(17)
C26 0.0463(17) 0.0461(17) 0.0556(18) -0.0054(17) 0.0102(17) -0.0105(14)
C27 0.0283(14) 0.0373(15) 0.0389(16) -0.0048(13) 0.0040(12) -0.0028(12)
C28 0.058(2) 0.0454(19) 0.0419(18) -0.0024(15) -0.0060(15) -0.0041(16)
C29 0.065(2) 0.047(2) 0.055(2) -0.0138(17) -0.0051(17) -0.0106(17)
C30 0.0406(17) 0.0393(18) 0.073(2) -0.0097(18) 0.0091(17) -0.0060(14)
C31 0.0456(17) 0.0416(18) 0.053(2) 0.0060(16) 0.0084(15) 0.0044(14)
C32 0.0457(16) 0.0417(17) 0.0381(17) -0.0018(14) 0.0025(14) 0.0068(13)
C33 0.137(5) 0.076(4) 0.153(6) -0.002(3) -0.069(4) -0.004(3)
C34 0.156(6) 0.063(3) 0.172(6) -0.009(4) 0.081(5) -0.020(4)
C35 0.039(2) 0.108(4) 0.294(9) -0.133(6) 0.037(4) -0.024(3)
C36 0.070(3) 0.080(3) 0.178(6) -0.052(4) -0.027(3) -0.007(2)

loop_
_atom_type_symbol
_atom_type_description
_atom_type_scat_dispersion_real
_atom_type_scat_dispersion_imag
_atom_type_scat_source
C C 0.0033 0.0016 'International Tables Vol C Tables 4.2.6.8 and 6.1.1.4'
H H 0.0000 0.0000 'International Tables Vol C Tables 4.2.6.8 and 6.1.1.4'
O O 0.0106 0.0060 'International Tables Vol C Tables 4.2.6.8 and 6.1.1.4'
K K 0.2009 0.2494 'International Tables Vol C Tables 4.2.6.8 and 6.1.1.4'

loop_
_geom_angle_atom_site_label_1
_geom_angle_atom_site_label_2
_geom_angle_atom_site_label_3
_geom_angle
_geom_angle_site_symmetry_1
_geom_angle_site_symmetry_3
_geom_angle_publ_flag
O3 K1 O1 91.40(6) . 2_655 ?
O3 K1 O2 107.64(7) . . ?
O1 K1 O2 104.69(7) 2_655 . ?
O3 K1 O1 91.74(6) . . ?
O1 K1 O1 91.47(6) 2_655 . ?
O2 K1 O1 154.12(8) . . ?
O3 K1 C3 119.11(7) . . ?
O1 K1 C3 124.24(7) 2_655 . ?
O2 K1 C3 107.80(8) . . ?
O1 K1 C3 46.57(7) . . ?
O3 K1 C2 135.28(7) . 2_655 ?
O1 K1 C2 45.05(7) 2_655 2_655 ?
O2 K1 C2 80.52(8) . 2_655 ?
O1 K1 C2 97.91(8) . 2_655 ?
C3 K1 C2 98.24(8) . 2_655 ?
O3 K1 C4 99.75(7) . . ?
O1 K1 C4 144.45(7) 2_655 . ?
O2 K1 C4 103.82(8) . . ?
O1 K1 C4 54.83(6) . . ?
C3 K1 C4 23.90(7) . . ?
C2 K1 C4 121.40(8) 2_655 . ?
O3 K1 C1 111.10(7) . . ?
O1 K1 C1 101.58(7) 2_655 . ?
O2 K1 C1 132.02(8) . . ?
O1 K1 C1 22.36(7) . . ?
C3 K1 C1 26.64(7) . . ?
C2 K1 C1 90.97(8) 2_655 . ?
C4 K1 C1 42.93(7) . . ?
O3 K1 K2 46.22(4) . 2_655 ?
O1 K1 K2 92.91(5) 2_655 2_655 ?
O2 K1 K2 149.52(6) . 2_655 ?
O1 K1 K2 45.53(5) . 2_655 ?
C3 K1 K2 80.94(5) . 2_655 ?
C2 K1 K2 128.08(6) 2_655 2_655 ?
C4 K1 K2 72.12(6) . 2_655 ?
C1 K1 K2 65.56(5) . 2_655 ?
O3 K1 K2 46.75(4) . . ?
O1 K1 K2 44.74(5) 2_655 . ?
O2 K1 K2 115.66(6) . . ?
O1 K1 K2 90.08(4) . . ?
C3 K1 K2 136.54(6) . . ?
C2 K1 K2 89.48(6) 2_655 . ?
C4 K1 K2 133.61(6) . . ?
C1 K1 K2 111.34(5) . . ?
K2 K1 K2 61.49(2) 2_655 . ?
O3 K1 K1 89.84(4) . 2_655 ?
O1 K1 K1 46.79(4) 2_655 2_655 ?
O2 K1 K1 147.93(6) . 2_655 ?
O1 K1 K1 44.78(4) . 2_655 ?
C3 K1 K1 85.16(6) . 2_655 ?
C2 K1 K1 68.44(6) 2_655 2_655 ?
C4 K1 K1 99.23(5) . 2_655 ?
C1 K1 K1 58.82(5) . 2_655 ?
K2 K1 K1 59.725(15) 2_655 2_655 ?
K2 K1 K1 58.108(16) . 2_655 ?
O1 K2 O3 95.20(7) 2_655 2_655 ?
O1 K2 O3 91.14(6) 2_655 . ?
O3 K2 O3 90.26(6) 2_655 . ?
O1 K2 O4 115.13(9) 2_655 . ?
O3 K2 O4 107.86(8) 2_655 . ?
O3 K2 O4 145.64(10) . . ?
O1 K2 C27 111.03(7) 2_655 . ?
O3 K2 C27 127.45(7) 2_655 . ?
O3 K2 C27 46.57(6) . . ?
O4 K2 C27 100.98(9) . . ?
O1 K2 C32 90.25(7) 2_655 . ?
O3 K2 C32 145.71(7) 2_655 . ?
O3 K2 C32 55.74(6) . . ?
O4 K2 C32 100.19(9) . . ?
C27 K2 C32 24.13(7) . . ?
O1 K2 C19 107.83(6) 2_655 . ?
O3 K2 C19 102.93(6) 2_655 . ?
O3 K2 C19 22.27(7) . . ?
O4 K2 C19 123.38(10) . . ?
C27 K2 C19 26.73(7) . . ?
C32 K2 C19 43.72(7) . . ?
O1 K2 C33 103.44(13) 2_655 . ?
O3 K2 C33 128.36(11) 2_655 . ?
O3 K2 C33 136.03(13) . . ?
O4 K2 C33 21.34(11) . . ?
C27 K2 C33 89.72(13) . . ?
C32 K2 C33 82.56(12) . . ?
C19 K2 C33 115.78(14) . . ?
O1 K2 K1 49.18(4) 2_655 2_655 ?
O3 K2 K1 46.03(5) 2_655 2_655 ?
O3 K2 K1 91.93(5) . 2_655 ?
O4 K2 K1 121.78(8) . 2_655 ?
C27 K2 K1 137.05(5) . 2_655 ?
C32 K2 K1 129.76(6) . 2_655 ?
C19 K2 K1 113.93(5) . 2_655 ?
C33 K2 K1 128.90(13) . 2_655 ?
O1 K2 K1 46.18(4) 2_655 . ?
O3 K2 K1 91.66(5) 2_655 . ?
O3 K2 K1 45.05(5) . . ?
O4 K2 K1 155.31(7) . . ?
C27 K2 K1 77.46(5) . . ?
C32 K2 K1 68.24(5) . . ?
C19 K2 K1 63.84(5) . . ?
C33 K2 K1 135.07(9) . . ?
K1 K2 K1 62.17(2) 2_655 . ?
O1 K2 K2 91.44(4) 2_655 2_655 ?
O3 K2 K2 45.94(4) 2_655 2_655 ?
O3 K2 K2 44.47(4) . 2_655 ?
O4 K2 K2 146.18(7) . 2_655 ?
C27 K2 K2 87.32(5) . 2_655 ?
C32 K2 K2 100.21(5) . 2_655 ?
C19 K2 K2 60.62(5) . 2_655 ?
C33 K2 K2 164.90(11) . 2_655 ?
K1 K2 K2 60.074(16) 2_655 2_655 ?
K1 K2 K2 58.434(15) . 2_655 ?
C1 O1 K2 147.43(17) . 2_655 ?
C1 O1 K1 120.01(17) . 2_655 ?
K2 O1 K1 89.09(6) 2_655 2_655 ?
C1 O1 K1 108.12(16) . . ?
K2 O1 K1 85.29(6) 2_655 . ?
K1 O1 K1 88.43(6) 2_655 . ?
C18 O2 C15 106.7(3) . . ?
C18 O2 K1 133.9(2) . . ?
C15 O2 K1 116.3(2) . . ?
C19 O3 K1 139.14(17) . . ?
C19 O3 K2 127.09(17) . 2_655 ?
K1 O3 K2 87.75(6) . 2_655 ?
C19 O3 K2 109.96(15) . . ?
K1 O3 K2 88.20(6) . . ?
K2 O3 K2 89.58(6) 2_655 . ?
C36 O4 C33 108.9(4) . . ?
C36 O4 K2 134.6(3) . . ?
C33 O4 K2 114.4(3) . . ?
O1 C1 C9 113.0(2) . . ?
O1 C1 C3 109.7(2) . . ?
C9 C1 C3 105.8(2) . . ?
O1 C1 C2 110.3(2) . . ?
C9 C1 C2 107.2(2) . . ?
C3 C1 C2 110.7(2) . . ?
O1 C1 K1 49.52(12) . . ?
C9 C1 K1 151.14(19) . . ?
C3 C1 K1 68.34(14) . . ?
C2 C1 K1 101.04(17) . . ?
C1 C2 K1 83.69(16) . 2_655 ?
C8 C3 C4 117.4(3) . . ?
C8 C3 C1 125.2(3) . . ?
C4 C3 C1 117.4(3) . . ?
C8 C3 K1 96.73(18) . . ?
C4 C3 K1 86.82(17) . . ?
C1 C3 K1 85.02(15) . . ?
C5 C4 C3 121.2(3) . . ?
C5 C4 K1 106.4(2) . . ?
C3 C4 K1 69.28(16) . . ?
C6 C5 C4 119.6(3) . . ?
C7 C6 C5 119.9(3) . . ?
C6 C7 C8 120.6(3) . . ?
C7 C8 C3 121.2(3) . . ?
C10 C9 C14 117.2(3) . . ?
C10 C9 C1 121.0(3) . . ?
C14 C9 C1 121.8(3) . . ?
C9 C10 C11 122.0(3) . . ?
C12 C11 C10 120.1(4) . . ?
C13 C12 C11 118.6(3) . . ?
C12 C13 C14 120.9(3) . . ?
C13 C14 C9 121.2(3) . . ?
O2 C15 C16 105.9(4) . . ?
C15 C16 C17 104.3(4) . . ?
C16 C17 C18 104.9(3) . . ?
O2 C18 C17 105.8(3) . . ?
O3 C19 C21 112.0(2) . . ?
O3 C19 C27 110.4(2) . . ?
C21 C19 C27 107.3(2) . . ?
O3 C19 C20 109.8(2) . . ?
C21 C19 C20 106.3(2) . . ?
C27 C19 C20 110.9(2) . . ?
O3 C19 K2 47.77(12) . . ?
C21 C19 K2 151.01(18) . . ?
C27 C19 K2 70.74(14) . . ?
C20 C19 K2 101.02(18) . . ?
C26 C21 C22 117.4(3) . . ?
C26 C21 C19 119.6(3) . . ?
C22 C21 C19 123.1(3) . . ?
C23 C22 C21 121.9(3) . . ?
C22 C23 C24 120.3(3) . . ?
C25 C24 C23 118.9(3) . . ?
C24 C25 C26 120.8(3) . . ?
C21 C26 C25 120.7(3) . . ?
C28 C27 C32 116.7(3) . . ?
C28 C27 C19 125.1(3) . . ?
C32 C27 C19 118.2(2) . . ?
C28 C27 K2 105.68(19) . . ?
C32 C27 K2 81.47(16) . . ?
C19 C27 K2 82.53(14) . . ?
C27 C28 C29 121.6(3) . . ?
C30 C29 C28 120.7(3) . . ?
C29 C30 C31 118.7(3) . . ?
C32 C31 C30 120.3(3) . . ?
C31 C32 C27 122.1(3) . . ?
C31 C32 K2 109.2(2) . . ?
C27 C32 K2 74.40(16) . . ?
C34 C33 O4 111.1(6) . . ?
C34 C33 K2 147.0(5) . . ?
O4 C33 K2 44.3(2) . . ?
C33 C34 C35 102.9(5) . . ?
C34 C35 C36 105.9(4) . . ?
O4 C36 C35 104.6(4) . . ?

loop_
_geom_bond_atom_site_label_1
_geom_bond_atom_site_label_2
_geom_bond_distance
_geom_bond_site_symmetry_2
_geom_bond_publ_flag
K1 O3 2.616(2) . ?
K1 O1 2.6659(19) 2_655 ?
K1 O2 2.720(2) . ?
K1 O1 2.7581(19) . ?
K1 C3 3.215(3) . ?
K1 C2 3.380(3) 2_655 ?
K1 C4 3.432(3) . ?
K1 C1 3.446(3) . ?
K1 K2 3.6321(9) 2_655 ?
K1 K2 3.6945(9) . ?
K1 K1 3.7830(13) 2_655 ?
K2 O1 2.601(2) 2_655 ?
K2 O3 2.6245(18) 2_655 ?
K2 O3 2.6922(18) . ?
K2 O4 2.698(3) . ?
K2 C27 3.254(3) . ?
K2 C32 3.341(3) . ?
K2 C19 3.418(3) . ?
K2 C33 3.520(5) . ?
K2 K1 3.6321(9) 2_655 ?
K2 K2 3.7460(12) 2_655 ?
O1 C1 1.379(4) . ?
O1 K2 2.601(2) 2_655 ?
O1 K1 2.6659(19) 2_655 ?
O2 C18 1.416(4) . ?
O2 C15 1.420(5) . ?
O3 C19 1.378(3) . ?
O3 K2 2.6245(18) 2_655 ?
O4 C36 1.405(5) . ?
O4 C33 1.406(6) . ?
C1 C9 1.546(4) . ?
C1 C3 1.551(4) . ?
C1 C2 1.554(4) . ?
C2 K1 3.380(3) 2_655 ?
C3 C8 1.387(4) . ?
C3 C4 1.392(4) . ?
C4 C5 1.392(4) . ?
C5 C6 1.378(5) . ?
C6 C7 1.361(5) . ?
C7 C8 1.383(5) . ?
C9 C10 1.357(4) . ?
C9 C14 1.400(5) . ?
C10 C11 1.392(5) . ?
C11 C12 1.385(5) . ?
C12 C13 1.364(6) . ?
C13 C14 1.382(5) . ?
C15 C16 1.469(7) . ?
C16 C17 1.507(6) . ?
C17 C18 1.512(6) . ?
C19 C21 1.550(4) . ?
C19 C27 1.550(4) . ?
C19 C20 1.559(4) . ?
C21 C26 1.379(4) . ?
C21 C22 1.395(4) . ?
C22 C23 1.374(5) . ?
C23 C24 1.383(5) . ?
C24 C25 1.369(5) . ?
C25 C26 1.401(4) . ?
C27 C28 1.381(4) . ?
C27 C32 1.381(4) . ?
C28 C29 1.396(5) . ?
C29 C30 1.354(5) . ?
C30 C31 1.390(5) . ?
C31 C32 1.374(4) . ?
C33 C34 1.403(8) . ?
C34 C35 1.472(10) . ?
C35 C36 1.515(7) . ?
